data_7036357
loop_
_publ_author_name
'Chang, Ting-Wei'
'Ho, Pei-Yun'
'Mao, Kuo-Chung'
'Hong, Fung-E'

_publ_section_title
;
 Developing five-membered heterocycle substituted phosphinous acids as
 ligands for palladium-catalyzed Suzuki-Miyaura and Catellani reactions.
;
_journal_issue 39
_journal_name_full 'Dalton transactions (Cambridge, England : 2003)'
_journal_page_first 17129
_journal_page_last 17142
_journal_paper_doi 10.1039/c5dt02611c
_journal_volume 44
_journal_year 2015
_chemical_formula_moiety 'C30 H32 O3'
_chemical_formula_sum 'C30 H32 O3'
_chemical_formula_weight 440.56
_space_group_IT_number 14
_symmetry_cell_setting monoclinic
_symmetry_Int_Tables_number 14
_symmetry_space_group_name_Hall '-P 2ybc'
_symmetry_space_group_name_H-M 'P 1 21/c 1'
_atom_sites_solution_hydrogens geom
_atom_sites_solution_primary direct
_atom_sites_solution_secondary difmap
_audit_creation_method SHELXL-97
_audit_update_record
;
2015-05-27 deposited with the CCDC.
2015-09-01 downloaded from the CCDC.
;
_cell_angle_alpha 90.00
_cell_angle_beta 94.323(6)
_cell_angle_gamma 90.00
_cell_formula_units_Z 4
_cell_length_a 9.6012(6)
_cell_length_b 13.4753(10)
_cell_length_c 18.3926(13)
_cell_measurement_reflns_used 2360
_cell_measurement_temperature 150(2)
_cell_measurement_theta_max 28.9140
_cell_measurement_theta_min 3.3240
_cell_volume 2372.8(3)
_computing_cell_refinement
; 
CrysAlis RED, Oxford Diffraction Ltd., 
Version 1.171.32.29 (release 10-06-2008 CrysAlis171 .NET) 
(compiled Jun 10 2008,16:49:55) 
;
_computing_data_collection
; 
CrysAlis CCD, Oxford Diffraction Ltd., 
Version 1.171.32.29 (release 10-06-2008 CrysAlis171 .NET) 
(compiled Jun 10 2008,16:49:55) 
;
_computing_data_reduction
; 
CrysAlis RED, Oxford Diffraction Ltd., 
Version 1.171.32.29 (release 10-06-2008 CrysAlis171 .NET) 
(compiled Jun 10 2008,16:49:55) 
;
_computing_molecular_graphics 'Bruker SHELXTL'
_computing_publication_material 'Bruker SHELXTL'
_computing_structure_refinement 'SHELXL-97 (Sheldrick, 2008)'
_computing_structure_solution 'SHELXS-97 (Sheldrick, 2008)'
_diffrn_ambient_temperature 150(2)
_diffrn_measured_fraction_theta_full 0.999
_diffrn_measured_fraction_theta_max 0.840
_diffrn_measurement_device_type 'CCD detector'
_diffrn_measurement_method '\w scans'
_diffrn_radiation_monochromator graphite
_diffrn_radiation_probe x-ray
_diffrn_radiation_type MoK\a
_diffrn_radiation_wavelength 0.71073
_diffrn_reflns_av_R_equivalents 0.0243
_diffrn_reflns_av_sigmaI/netI 0.0441
_diffrn_reflns_limit_h_max 12
_diffrn_reflns_limit_h_min -12
_diffrn_reflns_limit_k_max 17
_diffrn_reflns_limit_k_min -18
_diffrn_reflns_limit_l_max 24
_diffrn_reflns_limit_l_min -24
_diffrn_reflns_number 10700
_diffrn_reflns_theta_full 26.00
_diffrn_reflns_theta_max 29.31
_diffrn_reflns_theta_min 2.77
_diffrn_source 'fine-focus sealed tube'
_exptl_absorpt_coefficient_mu 0.078
_exptl_absorpt_correction_T_max 1.00000
_exptl_absorpt_correction_T_min 0.99001
_exptl_absorpt_correction_type multi-scan
_exptl_absorpt_process_details
; 
CrysAlisPro, Agilent Technologies, 
Version 1.171.37.31 (release 14-01-2014 CrysAlis171 .NET) 
(compiled Jan 14 2014,18:38:05) 
Empirical absorption correction using spherical harmonics, 
 implemented in SCALE3 ABSPACK scaling algorithm. 
;
_exptl_crystal_colour colorless
_exptl_crystal_density_diffrn 1.233
_exptl_crystal_density_method 'not measured'
_exptl_crystal_description parallelepiped
_exptl_crystal_F_000 944
_exptl_crystal_size_max 0.52
_exptl_crystal_size_mid 0.23
_exptl_crystal_size_min 0.15
_refine_diff_density_max 0.774
_refine_diff_density_min -0.761
_refine_diff_density_rms 0.061
_refine_ls_extinction_method none
_refine_ls_goodness_of_fit_ref 1.005
_refine_ls_hydrogen_treatment mixed
_refine_ls_matrix_type full
_refine_ls_number_parameters 321
_refine_ls_number_reflns 5461
_refine_ls_number_restraints 0
_refine_ls_restrained_S_all 1.005
_refine_ls_R_factor_all 0.0917
_refine_ls_R_factor_gt 0.0671
_refine_ls_shift/su_max 0.000
_refine_ls_shift/su_mean 0.000
_refine_ls_structure_factor_coef Fsqd
_refine_ls_weighting_details 'calc w=1/[\s^2^(Fo^2^)+(0.0859P)^2^+2.2638P] where P=(Fo^2^+2Fc^2^)/3'
_refine_ls_weighting_scheme calc
_refine_ls_wR_factor_gt 0.1655
_refine_ls_wR_factor_ref 0.1842
_reflns_number_gt 4069
_reflns_number_total 5461
_reflns_threshold_expression >2sigma(I)
_cod_data_source_file c5dt02611c2.cif
_cod_data_source_block ctw5
_cod_depositor_comments 'Adding full bibliography for 7036349--7036358.cif.'
_cod_original_sg_symbol_H-M 'P 21/c'
_cod_database_code 7036357

loop_
_symmetry_equiv_pos_as_xyz
'x, y, z'
'-x, y+1/2, -z+1/2'
'-x, -y, -z'
'x, -y-1/2, z-1/2'

loop_
_atom_site_label
_atom_site_type_symbol
_atom_site_fract_x
_atom_site_fract_y
_atom_site_fract_z
_atom_site_U_iso_or_equiv
_atom_site_adp_type
_atom_site_occupancy
_atom_site_symmetry_multiplicity
_atom_site_calc_flag
_atom_site_refinement_flags
_atom_site_disorder_assembly
_atom_site_disorder_group
O1 O 0.51773(15) 0.84494(11) 0.02606(8) 0.0207(3) Uani 1 1 d . . .
O2 O 0.55359(17) 0.51928(11) 0.26787(8) 0.0264(4) Uani 1 1 d . . .
O3 O 1.05746(18) 0.48504(16) 0.09500(13) 0.0522(6) Uani 1 1 d . . .
C1 C 0.5080(2) 0.75295(15) 0.05862(10) 0.0169(4) Uani 1 1 d . . .
C2 C 0.3811(2) 0.70440(16) 0.06068(11) 0.0207(4) Uani 1 1 d . . .
H2A H 0.2978 0.7350 0.0405 0.025 Uiso 1 1 calc R . .
C3 C 0.3758(2) 0.61105(16) 0.09227(11) 0.0212(4) Uani 1 1 d . . .
H3A H 0.2884 0.5786 0.0946 0.025 Uiso 1 1 calc R . .
C4 C 0.4973(2) 0.56490(15) 0.12051(10) 0.0175(4) Uani 1 1 d . . .
C5 C 0.6267(2) 0.61384(15) 0.11820(10) 0.0162(4) Uani 1 1 d . . .
C6 C 0.6338(2) 0.71080(15) 0.08960(10) 0.0170(4) Uani 1 1 d . . .
C7 C 0.3963(2) 0.88102(17) -0.01507(12) 0.0249(5) Uani 1 1 d . . .
H7A H 0.4161 0.9463 -0.0353 0.037 Uiso 1 1 calc R . .
H7B H 0.3193 0.8867 0.0168 0.037 Uiso 1 1 calc R . .
H7C H 0.3701 0.8348 -0.0549 0.037 Uiso 1 1 calc R . .
C8 C 0.4856(2) 0.46185(15) 0.14976(11) 0.0173(4) Uani 1 1 d . . .
C9 C 0.4425(2) 0.38437(16) 0.10333(11) 0.0200(4) Uani 1 1 d . . .
H9A H 0.4215 0.3977 0.0530 0.024 Uiso 1 1 calc R . .
C10 C 0.4295(2) 0.28795(16) 0.12893(12) 0.0226(4) Uani 1 1 d . . .
H10A H 0.4008 0.2360 0.0963 0.027 Uiso 1 1 calc R . .
C11 C 0.4588(2) 0.26824(16) 0.20238(12) 0.0235(4) Uani 1 1 d . . .
H11A H 0.4500 0.2025 0.2201 0.028 Uiso 1 1 calc R . .
C12 C 0.5007(2) 0.34375(16) 0.25006(12) 0.0233(4) Uani 1 1 d . . .
H12A H 0.5209 0.3299 0.3004 0.028 Uiso 1 1 calc R . .
C13 C 0.5133(2) 0.44033(15) 0.22403(11) 0.0192(4) Uani 1 1 d . . .
C14 C 0.6204(3) 0.49682(19) 0.33748(12) 0.0349(6) Uani 1 1 d . . .
H14A H 0.6444 0.5586 0.3635 0.052 Uiso 1 1 calc R . .
H14B H 0.7056 0.4587 0.3314 0.052 Uiso 1 1 calc R . .
H14C H 0.5571 0.4576 0.3655 0.052 Uiso 1 1 calc R . .
C15 C 0.7578(2) 0.55615(15) 0.14247(11) 0.0198(4) Uani 1 1 d . . .
H15A H 0.7377 0.5109 0.1827 0.024 Uiso 1 1 calc R . .
H15B H 0.8316 0.6030 0.1611 0.024 Uiso 1 1 calc R . .
C16 C 0.8111(2) 0.49523(18) 0.07920(12) 0.0260(5) Uani 1 1 d . . .
H16A H 0.7406 0.4449 0.0626 0.031 Uiso 1 1 calc R . .
H16B H 0.8264 0.5396 0.0376 0.031 Uiso 1 1 calc R . .
C17 C 0.9469(2) 0.44434(19) 0.10467(13) 0.0300(5) Uani 1 1 d . . .
C18 C 0.9452(2) 0.34743(18) 0.14369(12) 0.0264(5) Uani 1 1 d . . .
C19 C 1.0729(2) 0.3035(2) 0.16664(13) 0.0328(6) Uani 1 1 d . . .
H19A H 1.1576 0.3359 0.1574 0.039 Uiso 1 1 calc R . .
C20 C 1.0772(3) 0.2139(2) 0.20243(15) 0.0409(7) Uani 1 1 d . . .
H20A H 1.1647 0.1844 0.2171 0.049 Uiso 1 1 calc R . .
C21 C 0.9545(3) 0.1665(2) 0.21720(17) 0.0446(7) Uani 1 1 d . . .
H21A H 0.9580 0.1048 0.2423 0.053 Uiso 1 1 calc R . .
C22 C 0.8268(3) 0.2091(2) 0.19544(17) 0.0432(7) Uani 1 1 d . . .
H22A H 0.7425 0.1767 0.2056 0.052 Uiso 1 1 calc R . .
C23 C 0.8222(2) 0.29907(19) 0.15874(14) 0.0335(6) Uani 1 1 d . . .
H23A H 0.7345 0.3280 0.1437 0.040 Uiso 1 1 calc R . .
C24 C 0.7742(2) 0.76442(16) 0.09339(11) 0.0204(4) Uani 1 1 d . C .
H24A H 0.831(2) 0.7304(19) 0.1313(13) 0.024(6) Uiso 1 1 d . . .
C25 C 0.7803(3) 0.8764(2) 0.1132(2) 0.0542(9) Uani 1 1 d . . .
C27 C 1.0307(3) 0.8683(2) 0.08802(14) 0.0368(6) Uani 1 1 d . . .
C29 C 0.8566(4) 0.7619(3) 0.02495(18) 0.0732(13) Uani 1 1 d . . .
H29A H 0.8262 0.7130 -0.0139 0.088 Uiso 1 1 calc R A 1
C30 C 0.8289(3) 0.8900(2) 0.00495(16) 0.0460(8) Uani 1 1 d . C .
H30A H 0.8848 0.9140 -0.0346 0.055 Uiso 1 1 calc R B 1
H30B H 0.7290 0.9065 -0.0061 0.055 Uiso 1 1 calc R B 1
C26 C 0.8806(4) 0.9229(3) 0.0740(2) 0.0280(10) Uani 0.615(5) 1 d P C 1
H26A H 0.8840 0.9967 0.0794 0.034 Uiso 0.615(5) 1 calc PR C 1
C28 C 1.0038(4) 0.7713(3) 0.0437(2) 0.0330(11) Uani 0.615(5) 1 d P C 1
H28A H 1.0546 0.7734 -0.0011 0.040 Uiso 0.615(5) 1 calc PR C 1
H28B H 1.0378 0.7135 0.0731 0.040 Uiso 0.615(5) 1 calc PR C 1
C26' C 0.9288(7) 0.9048(5) 0.1378(4) 0.0339(17) Uani 0.385(5) 1 d P C 2
H26B H 0.9356 0.9780 0.1411 0.041 Uiso 0.385(5) 1 calc PR C 2
H26C H 0.9526 0.8774 0.1871 0.041 Uiso 0.385(5) 1 calc PR C 2
C28' C 0.9530(6) 0.8322(5) 0.0190(3) 0.0296(16) Uani 0.385(5) 1 d P C 2

loop_
_atom_site_aniso_label
_atom_site_aniso_U_11
_atom_site_aniso_U_22
_atom_site_aniso_U_33
_atom_site_aniso_U_23
_atom_site_aniso_U_13
_atom_site_aniso_U_12
O1 0.0221(7) 0.0168(7) 0.0228(7) 0.0048(6) -0.0016(6) 0.0011(6)
O2 0.0453(9) 0.0171(7) 0.0159(7) -0.0002(6) -0.0038(6) -0.0026(7)
O3 0.0225(9) 0.0519(13) 0.0826(15) 0.0207(12) 0.0068(9) 0.0036(8)
C1 0.0219(9) 0.0150(9) 0.0139(8) 0.0009(7) 0.0017(7) 0.0014(8)
C2 0.0187(9) 0.0208(10) 0.0220(10) 0.0028(8) -0.0015(8) 0.0017(8)
C3 0.0190(9) 0.0223(10) 0.0223(10) 0.0017(8) 0.0015(8) -0.0037(8)
C4 0.0215(9) 0.0168(9) 0.0142(9) 0.0008(7) 0.0017(7) -0.0006(8)
C5 0.0189(9) 0.0163(9) 0.0132(8) -0.0008(7) -0.0011(7) 0.0003(7)
C6 0.0182(9) 0.0171(9) 0.0154(9) -0.0009(8) 0.0003(7) -0.0023(8)
C7 0.0261(11) 0.0218(11) 0.0261(10) 0.0054(9) -0.0029(8) 0.0033(9)
C8 0.0170(9) 0.0160(9) 0.0192(9) 0.0000(8) 0.0027(7) -0.0024(7)
C9 0.0192(9) 0.0212(10) 0.0194(9) -0.0012(8) 0.0003(7) -0.0016(8)
C10 0.0220(10) 0.0164(10) 0.0294(11) -0.0050(9) 0.0018(8) -0.0023(8)
C11 0.0244(10) 0.0148(9) 0.0315(11) 0.0026(9) 0.0039(8) -0.0017(8)
C12 0.0296(11) 0.0207(10) 0.0199(9) 0.0039(8) 0.0040(8) -0.0003(9)
C13 0.0227(10) 0.0163(9) 0.0187(9) -0.0019(8) 0.0025(8) -0.0011(8)
C14 0.0554(15) 0.0290(12) 0.0185(10) 0.0009(9) -0.0086(10) -0.0033(11)
C15 0.0214(10) 0.0166(9) 0.0207(10) 0.0017(8) -0.0035(8) -0.0008(8)
C16 0.0215(10) 0.0329(12) 0.0235(11) -0.0002(9) 0.0000(8) 0.0057(9)
C17 0.0212(10) 0.0380(13) 0.0309(12) -0.0029(10) 0.0029(9) 0.0062(10)
C18 0.0219(10) 0.0323(12) 0.0246(10) -0.0055(10) -0.0013(8) 0.0061(9)
C19 0.0230(11) 0.0480(15) 0.0275(11) 0.0020(11) 0.0019(9) 0.0075(10)
C20 0.0292(12) 0.0533(17) 0.0393(14) 0.0088(13) -0.0035(10) 0.0141(12)
C21 0.0396(15) 0.0402(15) 0.0525(17) 0.0119(14) -0.0055(12) 0.0064(12)
C22 0.0294(13) 0.0380(15) 0.0613(18) 0.0068(14) -0.0022(12) -0.0019(11)
C23 0.0223(11) 0.0328(13) 0.0441(14) -0.0016(11) -0.0052(10) 0.0042(10)
C24 0.0194(9) 0.0183(10) 0.0230(10) 0.0031(8) -0.0017(8) -0.0023(8)
C25 0.0348(14) 0.0222(13) 0.102(3) -0.0108(15) -0.0189(15) -0.0060(11)
C27 0.0293(12) 0.0406(15) 0.0400(14) 0.0048(12) -0.0011(10) -0.0129(11)
C29 0.059(2) 0.114(3) 0.0515(18) -0.047(2) 0.0371(16) -0.060(2)
C30 0.0256(12) 0.0527(18) 0.0597(18) 0.0377(15) 0.0041(11) -0.0037(12)
C26 0.0269(18) 0.0222(18) 0.035(2) 0.0005(16) 0.0008(15) -0.0085(15)
C28 0.0212(18) 0.035(2) 0.043(2) 0.006(2) 0.0059(16) 0.0011(17)
C26' 0.044(4) 0.024(3) 0.032(3) -0.003(3) -0.006(3) -0.012(3)
C28' 0.025(3) 0.031(4) 0.033(3) 0.003(3) 0.005(2) -0.006(3)

loop_
_atom_type_symbol
_atom_type_description
_atom_type_scat_dispersion_real
_atom_type_scat_dispersion_imag
_atom_type_scat_source
C C 0.0033 0.0016 'International Tables Vol C Tables 4.2.6.8 and 6.1.1.4'
H H 0.0000 0.0000 'International Tables Vol C Tables 4.2.6.8 and 6.1.1.4'
O O 0.0106 0.0060 'International Tables Vol C Tables 4.2.6.8 and 6.1.1.4'

loop_
_geom_angle_atom_site_label_1
_geom_angle_atom_site_label_2
_geom_angle_atom_site_label_3
_geom_angle
C1 O1 C7 117.14(16)
C13 O2 C14 116.90(17)
O1 C1 C2 121.53(17)
O1 C1 C6 116.80(17)
C2 C1 C6 121.67(18)
C1 C2 C3 119.97(18)
C1 C2 H2A 120.0
C3 C2 H2A 120.0
C4 C3 C2 120.40(19)
C4 C3 H3A 119.8
C2 C3 H3A 119.8
C3 C4 C5 119.80(18)
C3 C4 C8 117.83(18)
C5 C4 C8 122.32(17)
C4 C5 C6 120.76(17)
C4 C5 C15 117.70(17)
C6 C5 C15 121.41(17)
C5 C6 C1 117.23(17)
C5 C6 C24 119.25(17)
C1 C6 C24 123.52(18)
O1 C7 H7A 109.5
O1 C7 H7B 109.5
H7A C7 H7B 109.5
O1 C7 H7C 109.5
H7A C7 H7C 109.5
H7B C7 H7C 109.5
C9 C8 C13 117.93(18)
C9 C8 C4 120.16(17)
C13 C8 C4 121.89(18)
C8 C9 C10 121.55(19)
C8 C9 H9A 119.2
C10 C9 H9A 119.2
C11 C10 C9 119.52(19)
C11 C10 H10A 120.2
C9 C10 H10A 120.2
C12 C11 C10 120.4(2)
C12 C11 H11A 119.8
C10 C11 H11A 119.8
C11 C12 C13 119.81(19)
C11 C12 H12A 120.1
C13 C12 H12A 120.1
O2 C13 C12 123.31(18)
O2 C13 C8 115.87(18)
C12 C13 C8 120.82(19)
O2 C14 H14A 109.5
O2 C14 H14B 109.5
H14A C14 H14B 109.5
O2 C14 H14C 109.5
H14A C14 H14C 109.5
H14B C14 H14C 109.5
C5 C15 C16 111.45(16)
C5 C15 H15A 109.3
C16 C15 H15A 109.3
C5 C15 H15B 109.3
C16 C15 H15B 109.3
H15A C15 H15B 108.0
C17 C16 C15 109.52(17)
C17 C16 H16A 109.8
C15 C16 H16A 109.8
C17 C16 H16B 109.8
C15 C16 H16B 109.8
H16A C16 H16B 108.2
O3 C17 C18 120.3(2)
O3 C17 C16 119.3(2)
C18 C17 C16 120.3(2)
C23 C18 C19 118.6(2)
C23 C18 C17 123.0(2)
C19 C18 C17 118.4(2)
C20 C19 C18 120.7(2)
C20 C19 H19A 119.6
C18 C19 H19A 119.6
C19 C20 C21 120.2(2)
C19 C20 H20A 119.9
C21 C20 H20A 119.9
C22 C21 C20 120.0(3)
C22 C21 H21A 120.0
C20 C21 H21A 120.0
C21 C22 C23 119.9(3)
C21 C22 H22A 120.1
C23 C22 H22A 120.1
C22 C23 C18 120.6(2)
C22 C23 H23A 119.7
C18 C23 H23A 119.7
C6 C24 C29 117.37(19)
C6 C24 C25 119.28(19)
C29 C24 C25 101.6(2)
C6 C24 H24A 105.1(14)
C29 C24 H24A 106.2(14)
C25 C24 H24A 106.3(15)
C26 C25 C26' 50.9(3)
C26 C25 C24 109.3(3)
C26' C25 C24 109.6(3)
C26' C27 C28' 108.8(4)
C26' C27 C28 121.0(3)
C28' C27 C28 39.8(3)
C26' C27 C26 47.5(3)
C28' C27 C26 68.5(3)
C28 C27 C26 100.8(2)
C28' C29 C28 44.0(3)
C28' C29 C24 117.1(4)
C28 C29 C24 111.1(3)
C28' C29 C30 52.3(3)
C28 C29 C30 95.3(3)
C24 C29 C30 94.0(2)
C28' C29 H29A 125.1
C28 C29 H29A 117.4
C24 C29 H29A 117.4
C30 C29 H29A 117.4
C26 C30 C28' 77.0(3)
C26 C30 C29 94.7(2)
C28' C30 C29 47.6(3)
C26 C30 H30A 112.8
C28' C30 H30A 79.6
C29 C30 H30A 112.8
C26 C30 H30B 112.8
C28' C30 H30B 160.0
C29 C30 H30B 112.8
H30A C30 H30B 110.2
C25 C26 C30 96.6(3)
C25 C26 C27 110.7(3)
C30 C26 C27 104.6(3)
C25 C26 H26A 114.4
C30 C26 H26A 114.4
C27 C26 H26A 114.4
C29 C28 C27 108.9(3)
C29 C28 H28A 109.9
C27 C28 H28A 109.9
C29 C28 H28B 109.9
C27 C28 H28B 109.9
H28A C28 H28B 108.3
C27 C26' C25 112.6(4)
C27 C26' H26B 109.1
C25 C26' H26B 109.1
C27 C26' H26C 109.1
C25 C26' H26C 109.1
H26B C26' H26C 107.8
C29 C28' C30 80.1(4)
C29 C28' C27 117.5(5)
C30 C28' C27 109.2(5)

loop_
_geom_bond_atom_site_label_1
_geom_bond_atom_site_label_2
_geom_bond_distance
O1 C1 1.383(2)
O1 C7 1.427(2)
O2 C13 1.373(2)
O2 C14 1.421(3)
O3 C17 1.220(3)
C1 C2 1.386(3)
C1 C6 1.415(3)
C2 C3 1.388(3)
C2 H2A 0.9500
C3 C4 1.388(3)
C3 H3A 0.9500
C4 C5 1.411(3)
C4 C8 1.496(3)
C5 C6 1.412(3)
C5 C15 1.518(3)
C6 C24 1.526(3)
C7 H7A 0.9800
C7 H7B 0.9800
C7 H7C 0.9800
C8 C9 1.392(3)
C8 C13 1.402(3)
C9 C10 1.391(3)
C9 H9A 0.9500
C10 C11 1.385(3)
C10 H10A 0.9500
C11 C12 1.383(3)
C11 H11A 0.9500
C12 C13 1.395(3)
C12 H12A 0.9500
C14 H14A 0.9800
C14 H14B 0.9800
C14 H14C 0.9800
C15 C16 1.543(3)
C15 H15A 0.9900
C15 H15B 0.9900
C16 C17 1.515(3)
C16 H16A 0.9900
C16 H16B 0.9900
C17 C18 1.491(4)
C18 C23 1.395(3)
C18 C19 1.398(3)
C19 C20 1.374(4)
C19 H19A 0.9500
C20 C21 1.385(4)
C20 H20A 0.9500
C21 C22 1.386(4)
C21 H21A 0.9500
C22 C23 1.387(4)
C22 H22A 0.9500
C23 H23A 0.9500
C24 C29 1.537(3)
C24 C25 1.552(3)
C24 H24A 0.97(2)
C25 C26 1.395(5)
C25 C26' 1.512(7)
C27 C26' 1.474(7)
C27 C28' 1.504(7)
C27 C28 1.551(5)
C27 C26 1.621(5)
C29 C28' 1.335(7)
C29 C28 1.434(5)
C29 C30 1.781(6)
C29 H29A 1.0000
C30 C26 1.400(5)
C30 C28' 1.431(7)
C30 H30A 0.9900
C30 H30B 0.9900
C26 H26A 1.0000
C28 H28A 0.9900
C28 H28B 0.9900
C26' H26B 0.9900
C26' H26C 0.9900
